data_4089258
loop_
_publ_author_name
'Machat, Martin R.'
'Jandl, Christian'
'Rieger, Bernhard'

_publ_section_title
;
 Titanocenes in Olefin Polymerization: Sustainable Catalyst System or an
 Extinct Species?
;
_journal_issue 7
_journal_name_full Organometallics
_journal_page_first 1408
_journal_paper_doi 10.1021/acs.organomet.7b00112
_journal_volume 36
_journal_year 2017
_chemical_compound_source 'see text'
_chemical_formula_moiety 'C40 H42 Cl2 O2 Si Ti'
_chemical_formula_sum 'C40 H42 Cl2 O2 Si Ti'
_chemical_formula_weight 701.60
_space_group_IT_number 2
_space_group_name_Hall '-P 1'
_space_group_name_H-M_alt 'P -1'
_symmetry_cell_setting triclinic
_symmetry_Int_Tables_number 2
_symmetry_space_group_name_Hall '-P 1'
_symmetry_space_group_name_H-M 'P -1'
_atom_sites_solution_hydrogens geom
_cell_angle_alpha 88.736(2)
_cell_angle_beta 85.302(2)
_cell_angle_gamma 80.633(2)
_cell_formula_units_Z 2
_cell_length_a 8.9690(4)
_cell_length_b 12.5726(6)
_cell_length_c 15.2414(8)
_cell_measurement_reflns_used 9923
_cell_measurement_temperature 100
_cell_measurement_theta_max 28.1442
_cell_measurement_theta_min 2.3087
_cell_volume 1690.00(14)
_computing_cell_refinement 'SAINT (Bruker, 2012)'
_computing_data_collection 'APEX II Control Software (Bruker, 2013)'
_computing_data_reduction 'SAINT (Bruker, 2012)'
_computing_molecular_graphics 'PLATON (Spek, 2011)'
_computing_publication_material 'PLATON (Spek, 2011), enCIFer (Allen, 2004)'
_computing_structure_refinement 'SHELXL2014 (Sheldrick, 2014), SHELXLE (Huebschle, 2011)'
_computing_structure_solution 'SHELXS97 (Sheldrick, 1997)'
_diffrn_ambient_temperature 100
_diffrn_detector ' CCD plate '
_diffrn_detector_area_resol_mean 16
_diffrn_measured_fraction_theta_full 0.999
_diffrn_measured_fraction_theta_max 0.999
_diffrn_measurement_device ' \k-geometry diffractometer '
_diffrn_measurement_device_type ' Bruker APEX-II CCD '
_diffrn_measurement_method ' phi- and omega-rotation '
_diffrn_radiation_monochromator 'Triumph optic'
_diffrn_radiation_probe x-ray
_diffrn_radiation_source 'fine-focus sealed tube'
_diffrn_radiation_type MoK\a
_diffrn_radiation_wavelength 0.71073
_diffrn_reflns_av_R_equivalents 0.0409
_diffrn_reflns_av_sigmaI/netI 0.0315
_diffrn_reflns_limit_h_max 11
_diffrn_reflns_limit_h_min -11
_diffrn_reflns_limit_k_max 16
_diffrn_reflns_limit_k_min -16
_diffrn_reflns_limit_l_max 19
_diffrn_reflns_limit_l_min -19
_diffrn_reflns_number 61001
_diffrn_reflns_reduction_process
;
;
_diffrn_reflns_theta_full 25.24
_diffrn_reflns_theta_max 27.10
_diffrn_reflns_theta_min 2.11
_exptl_absorpt_coefficient_mu 0.483
_exptl_absorpt_correction_T_max 0.7457
_exptl_absorpt_correction_T_min 0.7086
_exptl_absorpt_correction_type multi-scan
_exptl_absorpt_process_details 'SADABS, Bruker, 2008b'
_exptl_crystal_colour black
_exptl_crystal_density_diffrn 1.379
_exptl_crystal_density_method 'Not Measured'
_exptl_crystal_description fragment
_exptl_crystal_F_000 736
_exptl_crystal_size_max 0.280
_exptl_crystal_size_mid 0.118
_exptl_crystal_size_min 0.090
_refine_diff_density_max 0.349
_refine_diff_density_min -0.301
_refine_diff_density_rms 0.059
_refine_ls_extinction_method none
_refine_ls_goodness_of_fit_ref 1.013
_refine_ls_hydrogen_treatment constr
_refine_ls_matrix_type full
_refine_ls_number_parameters 425
_refine_ls_number_reflns 7460
_refine_ls_number_restraints 0
_refine_ls_restrained_S_all 1.013
_refine_ls_R_factor_all 0.0455
_refine_ls_R_factor_gt 0.0322
_refine_ls_shift/su_max 0.000
_refine_ls_shift/su_mean 0.000
_refine_ls_structure_factor_coef Fsqd
_refine_ls_weighting_details 'W=1/[\S^2^(FO^2^)+(0.0333P)^2^+1.3606P] WHERE P=(FO^2^+2FC^2^)/3'
_refine_ls_weighting_scheme calc
_refine_ls_wR_factor_gt 0.0738
_refine_ls_wR_factor_ref 0.0798
_reflns_number_gt 6133
_reflns_number_total 7460
_reflns_threshold_expression i>2\s(i)
_cod_data_source_file om7b00112_si_002.cif
_cod_data_source_block compound_1a
_cod_database_code 4089258

loop_
_symmetry_equiv_pos_site_id
_symmetry_equiv_pos_as_xyz
1 x,y,z
2 -x,-y,-z

loop_
_atom_site_aniso_label
_atom_site_aniso_U_11
_atom_site_aniso_U_22
_atom_site_aniso_U_33
_atom_site_aniso_U_23
_atom_site_aniso_U_13
_atom_site_aniso_U_12
Ti1 0.0091(1) 0.0097(2) 0.0099(2) -0.0013(1) -0.0007(1) -0.0009(1)
Cl1 0.0103(2) 0.0187(2) 0.0126(2) -0.0018(2) 0.0000(1) -0.0005(2)
Cl2 0.0180(2) 0.0110(2) 0.0142(2) -0.0005(2) -0.0006(2) -0.0026(2)
Si1 0.0131(2) 0.0120(2) 0.0118(2) -0.0037(2) -0.0028(2) 0.0019(2)
O1 0.0170(6) 0.0090(6) 0.0177(6) -0.0012(5) -0.0022(5) -0.0017(5)
O2 0.0128(6) 0.0228(7) 0.0145(6) -0.0028(5) 0.0013(5) -0.0006(5)
C1 0.0116(8) 0.0126(8) 0.0111(8) -0.0022(7) -0.0031(6) -0.0022(6)
C2 0.0094(8) 0.0155(9) 0.0118(8) -0.0008(7) -0.0035(6) -0.0006(6)
C3 0.0093(7) 0.0136(9) 0.0115(8) -0.0008(7) -0.0043(6) 0.0012(6)
C4 0.0110(8) 0.0127(9) 0.0099(8) -0.0013(6) -0.0039(6) 0.0004(6)
C5 0.0106(8) 0.0123(8) 0.0107(8) -0.0012(6) -0.0048(6) 0.0004(6)
C6 0.0117(8) 0.0131(9) 0.0107(8) -0.0009(7) -0.0043(6) -0.0001(6)
C7 0.0126(8) 0.0156(9) 0.0102(8) -0.0003(7) -0.0005(6) 0.0005(6)
C8 0.0137(8) 0.0129(9) 0.0141(8) 0.0027(7) -0.0027(6) -0.0034(6)
C9 0.0125(8) 0.0099(8) 0.0150(8) -0.0002(7) -0.0069(6) -0.0010(6)
C10 0.0129(8) 0.0181(9) 0.0158(9) -0.0035(7) -0.0002(6) -0.0033(7)
C11 0.0145(8) 0.0117(9) 0.0316(11) 0.0002(8) -0.0017(7) -0.0038(7)
C12 0.0160(8) 0.0111(8) 0.0079(8) -0.0006(6) -0.0012(6) -0.0010(6)
C13 0.0135(8) 0.0148(9) 0.0095(8) 0.0001(7) -0.0008(6) -0.0012(6)
C14 0.0191(9) 0.0156(9) 0.0095(8) 0.0005(7) -0.0013(6) -0.0046(7)
C15 0.0226(9) 0.0107(9) 0.0123(8) -0.0043(7) 0.0004(7) -0.0012(7)
C16 0.0174(9) 0.0168(9) 0.0108(8) -0.0011(7) -0.0004(6) 0.0006(7)
C17 0.0133(8) 0.0160(9) 0.0144(8) -0.0029(7) -0.0007(6) -0.0028(7)
C18 0.0224(9) 0.0189(10) 0.0226(10) -0.0055(8) 0.0000(7) -0.0080(7)
C19 0.0189(9) 0.0199(10) 0.0198(9) -0.0037(8) 0.0017(7) 0.0024(7)
C20 0.0270(10) 0.0123(9) 0.0154(9) -0.0034(7) -0.0051(7) 0.0025(7)
C21 0.0171(9) 0.0234(10) 0.0190(9) -0.0072(8) -0.0029(7) 0.0048(7)
C22 0.0139(8) 0.0131(9) 0.0110(8) -0.0026(7) -0.0038(6) -0.0026(6)
C23 0.0143(8) 0.0115(8) 0.0108(8) -0.0025(6) -0.0032(6) -0.0024(6)
C24 0.0133(8) 0.0124(8) 0.0098(8) -0.0049(6) -0.0015(6) -0.0005(6)
C25 0.0156(8) 0.0128(9) 0.0091(8) -0.0038(6) -0.0024(6) -0.0018(6)
C26 0.0147(8) 0.0126(9) 0.0099(8) -0.0032(7) -0.0028(6) -0.0019(6)
C27 0.0197(9) 0.0140(9) 0.0098(8) -0.0017(7) -0.0018(6) -0.0012(7)
C28 0.0243(9) 0.0158(9) 0.0124(9) 0.0005(7) -0.0007(7) -0.0026(7)
C29 0.0198(9) 0.0221(10) 0.0132(9) -0.0019(7) 0.0037(7) -0.0072(7)
C30 0.0143(8) 0.0172(9) 0.0111(8) -0.0060(7) -0.0002(6) -0.0014(7)
C31 0.0161(8) 0.0139(9) 0.0168(9) 0.0012(7) -0.0044(7) -0.0043(7)
C32 0.0145(9) 0.0340(12) 0.0180(9) -0.0076(8) 0.0037(7) -0.0051(8)
C33 0.0197(9) 0.0100(8) 0.0150(9) 0.0010(7) -0.0036(7) -0.0019(7)
C34 0.0276(10) 0.0155(9) 0.0115(9) -0.0005(7) -0.0010(7) 0.0023(7)
C35 0.0320(11) 0.0143(9) 0.0172(9) 0.0016(7) -0.0081(8) 0.0018(8)
C36 0.0212(9) 0.0158(9) 0.0234(10) 0.0014(8) -0.0075(7) 0.0018(7)
C37 0.0209(9) 0.0150(9) 0.0183(9) 0.0002(7) -0.0010(7) -0.0023(7)
C38 0.0208(9) 0.0155(9) 0.0124(8) 0.0018(7) -0.0032(7) -0.0031(7)
C39 0.0468(14) 0.0336(13) 0.0199(11) -0.0001(9) -0.0126(9) 0.0141(10)
C40 0.0233(10) 0.0290(11) 0.0251(11) 0.0009(9) 0.0015(8) 0.0037(8)

loop_
_atom_site_label
_atom_site_type_symbol
_atom_site_thermal_displace_type
_atom_site_fract_x
_atom_site_fract_y
_atom_site_fract_z
_atom_site_occupancy
_atom_site_U_iso_or_equiv
_atom_site_calc_flag
_atom_site_refinement_flags
Ti1 Ti Uani 0.19982(3) 0.34877(2) 0.22608(2) 1.000 0.0096(1) d .
Cl1 Cl Uani 0.44136(4) 0.30093(3) 0.15503(3) 1.000 0.0141(1) d .
Cl2 Cl Uani 0.15665(5) 0.17996(3) 0.27343(3) 1.000 0.0144(1) d .
Si1 Si Uani -0.02231(5) 0.58050(4) 0.25761(3) 1.000 0.0126(1) d .
O1 O Uani 0.17476(13) 0.64447(9) 0.07104(8) 1.000 0.0146(3) d .
O2 O Uani -0.15041(13) 0.43982(10) 0.42884(8) 1.000 0.0171(4) d .
C1 C Uani 0.04385(18) 0.30370(14) 0.11312(11) 1.000 0.0116(5) d .
C2 C Uani -0.04162(18) 0.37710(14) 0.17388(11) 1.000 0.0122(5) d .
C3 C Uani 0.01222(18) 0.47969(14) 0.16472(11) 1.000 0.0116(5) d .
C4 C Uani 0.12622(18) 0.46595(13) 0.09105(11) 1.000 0.0113(5) d .
C5 C Uani 0.14361(18) 0.35749(14) 0.05869(11) 1.000 0.0112(5) d .
C6 C Uani 0.24713(18) 0.32138(14) -0.01477(11) 1.000 0.0118(5) d .
C7 C Uani 0.32668(19) 0.39644(14) -0.05419(11) 1.000 0.0131(5) d .
C8 C Uani 0.30805(19) 0.50465(14) -0.02644(11) 1.000 0.0134(5) d .
C9 C Uani 0.20841(18) 0.53995(13) 0.04380(11) 1.000 0.0122(5) d .
C10 C Uani -0.17202(19) 0.34682(15) 0.23261(11) 1.000 0.0155(5) d .
C11 C Uani 0.2546(2) 0.71956(14) 0.02276(13) 1.000 0.0191(5) d .
C12 C Uani 0.27110(19) 0.20947(14) -0.04816(11) 1.000 0.0118(5) d .
C13 C Uani 0.15050(19) 0.15509(14) -0.06076(11) 1.000 0.0127(5) d .
C14 C Uani 0.1753(2) 0.05220(14) -0.09635(11) 1.000 0.0145(5) d .
C15 C Uani 0.3239(2) 0.00123(14) -0.11640(11) 1.000 0.0154(5) d .
C16 C Uani 0.4469(2) 0.05298(14) -0.10446(11) 1.000 0.0154(5) d .
C17 C Uani 0.41787(19) 0.15711(14) -0.07151(11) 1.000 0.0145(5) d .
C18 C Uani 0.0431(2) -0.00123(16) -0.11672(13) 1.000 0.0208(6) d .
C19 C Uani 0.6080(2) -0.00268(16) -0.12472(13) 1.000 0.0203(5) d .
C20 C Uani 0.0246(2) 0.71939(14) 0.24424(12) 1.000 0.0186(5) d .
C21 C Uani -0.2260(2) 0.60728(16) 0.30001(12) 1.000 0.0206(5) d .
C22 C Uani 0.36293(19) 0.39592(14) 0.33854(11) 1.000 0.0124(5) d .
C23 C Uani 0.28393(19) 0.48777(13) 0.29855(11) 1.000 0.0120(5) d .
C24 C Uani 0.12336(18) 0.49523(14) 0.32333(11) 1.000 0.0119(5) d .
C25 C Uani 0.11100(19) 0.40576(14) 0.38323(11) 1.000 0.0124(5) d .
C26 C Uani 0.25962(19) 0.34516(14) 0.39312(11) 1.000 0.0123(5) d .
C27 C Uani 0.2830(2) 0.25493(14) 0.45131(11) 1.000 0.0146(5) d .
C28 C Uani 0.1565(2) 0.22769(15) 0.49735(12) 1.000 0.0176(5) d .
C29 C Uani 0.0090(2) 0.28652(15) 0.49017(12) 1.000 0.0182(5) d .
C30 C Uani -0.01480(19) 0.37435(14) 0.43573(11) 1.000 0.0143(5) d .
C31 C Uani 0.36727(19) 0.56440(14) 0.24437(12) 1.000 0.0152(5) d .
C32 C Uani -0.2803(2) 0.40858(17) 0.47740(12) 1.000 0.0222(6) d .
C33 C Uani 0.4369(2) 0.19525(14) 0.46504(11) 1.000 0.0149(5) d .
C34 C Uani 0.4790(2) 0.17552(15) 0.55102(12) 1.000 0.0189(5) d .
C35 C Uani 0.6206(2) 0.11961(15) 0.56775(12) 1.000 0.0215(6) d .
C36 C Uani 0.7209(2) 0.08237(15) 0.49679(12) 1.000 0.0204(5) d .
C37 C Uani 0.6822(2) 0.09913(15) 0.41037(12) 1.000 0.0182(5) d .
C38 C Uani 0.5403(2) 0.15683(14) 0.39495(12) 1.000 0.0161(5) d .
C39 C Uani 0.6624(3) 0.09883(19) 0.66108(14) 1.000 0.0352(7) d .
C40 C Uani 0.7922(2) 0.05370(17) 0.33513(13) 1.000 0.0269(6) d .
H1 H Uiso 0.02260 0.22960 0.10240 1.000 0.0140 c RU
H7 H Uiso 0.39790 0.37450 -0.10260 1.000 0.0160 c RU
H8 H Uiso 0.36520 0.55340 -0.05680 1.000 0.0160 c RU
H10A H Uiso -0.26790 0.37900 0.20930 1.000 0.0230 c RU
H10B H Uiso -0.16820 0.37360 0.29220 1.000 0.0230 c RU
H10C H Uiso -0.16470 0.26820 0.23450 1.000 0.0230 c RU
H11A H Uiso 0.36400 0.69410 0.02200 1.000 0.0290 c RU
H11B H Uiso 0.23000 0.79020 0.05090 1.000 0.0290 c RU
H11C H Uiso 0.22450 0.72570 -0.03780 1.000 0.0290 c RU
H13 H Uiso 0.04970 0.18910 -0.04470 1.000 0.0150 c RU
H15 H Uiso 0.34180 -0.07010 -0.13860 1.000 0.0180 c RU
H17 H Uiso 0.50070 0.19380 -0.06470 1.000 0.0170 c RU
H18A H Uiso 0.00810 0.02510 -0.17370 1.000 0.0310 c RU
H18B H Uiso -0.03960 0.01610 -0.07060 1.000 0.0310 c RU
H18C H Uiso 0.07520 -0.07950 -0.11910 1.000 0.0310 c RU
H19A H Uiso 0.60850 -0.06480 -0.16250 1.000 0.0300 c RU
H19B H Uiso 0.65240 -0.02720 -0.06970 1.000 0.0300 c RU
H19C H Uiso 0.66750 0.04790 -0.15510 1.000 0.0300 c RU
H20A H Uiso 0.13140 0.71530 0.22280 1.000 0.0280 c RU
H20B H Uiso 0.00670 0.75600 0.30110 1.000 0.0280 c RU
H20C H Uiso -0.03960 0.75980 0.20180 1.000 0.0280 c RU
H21A H Uiso -0.28140 0.66270 0.26330 1.000 0.0310 c RU
H21B H Uiso -0.23410 0.63250 0.36090 1.000 0.0310 c RU
H21C H Uiso -0.26940 0.54080 0.29810 1.000 0.0310 c RU
H22 H Uiso 0.47580 0.37600 0.33580 1.000 0.0150 c RU
H28 H Uiso 0.16820 0.16680 0.53570 1.000 0.0210 c RU
H29 H Uiso -0.07480 0.26450 0.52380 1.000 0.0220 c RU
H31A H Uiso 0.46930 0.52780 0.22520 1.000 0.0230 c RU
H31B H Uiso 0.37460 0.62700 0.28000 1.000 0.0230 c RU
H31C H Uiso 0.31210 0.58830 0.19270 1.000 0.0230 c RU
H32A H Uiso -0.37080 0.46040 0.46590 1.000 0.0330 c RU
H32B H Uiso -0.26580 0.40730 0.54050 1.000 0.0330 c RU
H32C H Uiso -0.29310 0.33660 0.45900 1.000 0.0330 c RU
H34 H Uiso 0.40900 0.20100 0.59910 1.000 0.0230 c RU
H36 H Uiso 0.81840 0.04450 0.50740 1.000 0.0240 c RU
H38 H Uiso 0.51370 0.17020 0.33620 1.000 0.0190 c RU
H39A H Uiso 0.67200 0.02150 0.67420 1.000 0.0530 c RU
H39B H Uiso 0.58330 0.13840 0.70160 1.000 0.0530 c RU
H39C H Uiso 0.75920 0.12310 0.66810 1.000 0.0530 c RU
H40A H Uiso 0.76740 0.09380 0.28100 1.000 0.0400 c RU
H40B H Uiso 0.78520 -0.02250 0.32750 1.000 0.0400 c RU
H40C H Uiso 0.89560 0.06030 0.34810 1.000 0.0400 c RU

loop_
_atom_type_symbol
_atom_type_description
_atom_type_scat_dispersion_real
_atom_type_scat_dispersion_imag
_atom_type_scat_source
C C 0.0033 0.0016 ' International Tables Vol C Tables 4.2.6.8 and 6.1.1.4'
H H 0.0000 0.0000 ' International Tables Vol C Tables 4.2.6.8 and 6.1.1.4'
Cl Cl 0.1484 0.1585 ' International Tables Vol C Tables 4.2.6.8 and 6.1.1.4'
O O 0.0106 0.0060 ' International Tables Vol C Tables 4.2.6.8 and 6.1.1.4'
Si Si 0.0817 0.0704 ' International Tables Vol C Tables 4.2.6.8 and 6.1.1.4'
Ti Ti 0.2776 0.4457 ' International Tables Vol C Tables 4.2.6.8 and 6.1.1.4'

loop_
_geom_angle_atom_site_label_1
_geom_angle_atom_site_label_2
_geom_angle_atom_site_label_3
_geom_angle
_geom_angle_publ_flag
Cl1 Ti1 Cl2 99.08(2) yes
Cl1 Ti1 C1 100.47(4) yes
Cl1 Ti1 C2 132.02(4) yes
Cl1 Ti1 C3 121.60(4) yes
Cl1 Ti1 C22 78.46(4) yes
Cl1 Ti1 C23 89.98(4) yes
Cl1 Ti1 C24 125.68(4) yes
Cl1 Ti1 C25 132.04(4) yes
Cl2 Ti1 C1 79.10(4) yes
Cl2 Ti1 C2 88.15(4) yes
Cl2 Ti1 C3 123.45(4) yes
Cl2 Ti1 C22 101.77(4) yes
Cl2 Ti1 C23 131.55(4) yes
Cl2 Ti1 C24 118.18(4) yes
Cl2 Ti1 C25 84.89(4) yes
C1 Ti1 C2 34.27(6) yes
C1 Ti1 C3 57.75(6) yes
C1 Ti1 C22 178.70(6) yes
C1 Ti1 C23 145.87(6) yes
C1 Ti1 C24 123.15(6) yes
C1 Ti1 C25 126.96(6) yes
C2 Ti1 C3 35.69(6) yes
C2 Ti1 C22 146.47(6) yes
C2 Ti1 C23 119.86(6) yes
C2 Ti1 C24 89.65(6) yes
C2 Ti1 C25 95.70(6) yes
C3 Ti1 C22 122.17(6) yes
C3 Ti1 C23 89.06(6) yes
C3 Ti1 C24 69.55(6) yes
C3 Ti1 C25 93.09(6) yes
C22 Ti1 C23 33.74(6) yes
C22 Ti1 C24 57.34(6) yes
C22 Ti1 C25 54.21(6) yes
C23 Ti1 C24 35.78(6) yes
C23 Ti1 C25 55.86(6) yes
C24 Ti1 C25 34.02(6) yes
C3 Si1 C20 122.47(8) yes
C3 Si1 C21 111.82(8) yes
C3 Si1 C24 91.58(8) yes
C20 Si1 C21 102.15(9) yes
C20 Si1 C24 109.44(8) yes
C21 Si1 C24 120.66(8) yes
C9 O1 C11 115.96(13) yes
C30 O2 C32 117.04(14) yes
Ti1 C1 C2 69.04(9) yes
Ti1 C1 C5 81.83(10) yes
C2 C1 C5 109.44(15) no
Ti1 C2 C1 76.69(10) yes
Ti1 C2 C3 74.03(9) yes
Ti1 C2 C10 118.51(11) yes
C1 C2 C3 109.18(14) no
C1 C2 C10 121.53(15) no
C3 C2 C10 129.20(15) no
Ti1 C3 Si1 99.00(7) yes
Ti1 C3 C2 70.28(9) yes
Ti1 C3 C4 80.11(10) yes
Si1 C3 C2 121.11(12) yes
Si1 C3 C4 130.87(13) yes
C2 C3 C4 104.94(14) no
C3 C4 C5 109.53(14) no
C3 C4 C9 132.17(15) no
C5 C4 C9 118.04(15) no
C1 C5 C4 106.67(14) no
C1 C5 C6 131.46(16) no
C4 C5 C6 121.87(15) no
C5 C6 C7 116.31(16) no
C5 C6 C12 123.27(15) no
C7 C6 C12 120.43(15) no
C6 C7 C8 123.35(16) no
C7 C8 C9 120.63(16) no
O1 C9 C4 115.67(14) yes
O1 C9 C8 124.62(15) yes
C4 C9 C8 119.65(15) no
C6 C12 C13 122.24(15) no
C6 C12 C17 119.65(15) no
C13 C12 C17 118.06(16) no
C12 C13 C14 121.26(16) no
C13 C14 C15 118.96(16) no
C13 C14 C18 120.39(16) no
C15 C14 C18 120.60(16) no
C14 C15 C16 121.26(16) no
C15 C16 C17 118.26(16) no
C15 C16 C19 121.37(16) no
C17 C16 C19 120.36(16) no
C12 C17 C16 122.14(16) no
Ti1 C22 C23 67.69(9) yes
Ti1 C22 C26 80.28(10) yes
C23 C22 C26 109.37(15) no
Ti1 C23 C22 78.57(10) yes
Ti1 C23 C24 72.97(10) yes
Ti1 C23 C31 118.33(11) yes
C22 C23 C24 109.37(15) no
C22 C23 C31 121.03(15) no
C24 C23 C31 129.49(15) no
Ti1 C24 Si1 99.87(7) yes
Ti1 C24 C23 71.26(9) yes
Ti1 C24 C25 79.66(10) yes
Si1 C24 C23 121.22(12) yes
Si1 C24 C25 131.16(13) yes
C23 C24 C25 105.03(14) no
Ti1 C25 C24 66.33(9) yes
Ti1 C25 C26 77.73(10) yes
Ti1 C25 C30 126.58(12) yes
C24 C25 C26 109.51(15) no
C24 C25 C30 132.31(16) no
C26 C25 C30 118.01(15) no
C22 C26 C25 106.64(15) no
C22 C26 C27 131.36(16) no
C25 C26 C27 121.97(16) no
C26 C27 C28 116.66(16) no
C26 C27 C33 122.22(16) no
C28 C27 C33 121.07(16) no
C27 C28 C29 122.82(17) no
C28 C29 C30 121.16(17) no
O2 C30 C25 115.33(15) yes
O2 C30 C29 125.27(16) yes
C25 C30 C29 119.34(16) no
C27 C33 C34 119.06(15) no
C27 C33 C38 122.22(15) no
C34 C33 C38 118.72(17) no
C33 C34 C35 121.55(17) no
C34 C35 C36 118.43(17) no
C34 C35 C39 120.38(18) no
C36 C35 C39 121.19(18) no
C35 C36 C37 121.64(17) no
C36 C37 C38 119.02(17) no
C36 C37 C40 120.04(16) no
C38 C37 C40 120.93(16) no
C33 C38 C37 120.63(17) no
Ti1 C1 H1 125.00 no
C2 C1 H1 125.00 no
C5 C1 H1 125.00 no
C6 C7 H7 118.00 no
C8 C7 H7 118.00 no
C7 C8 H8 120.00 no
C9 C8 H8 120.00 no
C2 C10 H10A 109.00 no
C2 C10 H10B 109.00 no
C2 C10 H10C 109.00 no
H10A C10 H10B 109.00 no
H10A C10 H10C 109.00 no
H10B C10 H10C 110.00 no
O1 C11 H11A 109.00 no
O1 C11 H11B 109.00 no
O1 C11 H11C 109.00 no
H11A C11 H11B 110.00 no
H11A C11 H11C 109.00 no
H11B C11 H11C 109.00 no
C12 C13 H13 119.00 no
C14 C13 H13 119.00 no
C14 C15 H15 119.00 no
C16 C15 H15 119.00 no
C12 C17 H17 119.00 no
C16 C17 H17 119.00 no
C14 C18 H18A 109.00 no
C14 C18 H18B 109.00 no
C14 C18 H18C 109.00 no
H18A C18 H18B 110.00 no
H18A C18 H18C 109.00 no
H18B C18 H18C 110.00 no
C16 C19 H19A 109.00 no
C16 C19 H19B 109.00 no
C16 C19 H19C 109.00 no
H19A C19 H19B 109.00 no
H19A C19 H19C 109.00 no
H19B C19 H19C 110.00 no
Si1 C20 H20A 109.00 no
Si1 C20 H20B 109.00 no
Si1 C20 H20C 109.00 no
H20A C20 H20B 109.00 no
H20A C20 H20C 110.00 no
H20B C20 H20C 109.00 no
Si1 C21 H21A 109.00 no
Si1 C21 H21B 109.00 no
Si1 C21 H21C 109.00 no
H21A C21 H21B 109.00 no
H21A C21 H21C 109.00 no
H21B C21 H21C 110.00 no
Ti1 C22 H22 125.00 no
C23 C22 H22 125.00 no
C26 C22 H22 125.00 no
C27 C28 H28 119.00 no
C29 C28 H28 119.00 no
C28 C29 H29 119.00 no
C30 C29 H29 119.00 no
C23 C31 H31A 109.00 no
C23 C31 H31B 109.00 no
C23 C31 H31C 109.00 no
H31A C31 H31B 109.00 no
H31A C31 H31C 109.00 no
H31B C31 H31C 109.00 no
O2 C32 H32A 109.00 no
O2 C32 H32B 109.00 no
O2 C32 H32C 109.00 no
H32A C32 H32B 109.00 no
H32A C32 H32C 109.00 no
H32B C32 H32C 109.00 no
C33 C34 H34 119.00 no
C35 C34 H34 119.00 no
C35 C36 H36 119.00 no
C37 C36 H36 119.00 no
C33 C38 H38 120.00 no
C37 C38 H38 120.00 no
C35 C39 H39A 109.00 no
C35 C39 H39B 109.00 no
C35 C39 H39C 109.00 no
H39A C39 H39B 110.00 no
H39A C39 H39C 109.00 no
H39B C39 H39C 109.00 no
C37 C40 H40A 109.00 no
C37 C40 H40B 109.00 no
C37 C40 H40C 109.00 no
H40A C40 H40B 110.00 no
H40A C40 H40C 109.00 no
H40B C40 H40C 109.00 no

loop_
_geom_bond_atom_site_label_1
_geom_bond_atom_site_label_2
_geom_bond_distance
_geom_bond_publ_flag
Ti1 Cl1 2.3341(5) yes
Ti1 Cl2 2.3086(5) yes
Ti1 C1 2.4368(17) yes
Ti1 C2 2.3383(17) yes
Ti1 C3 2.3882(17) yes
Ti1 C22 2.4834(17) yes
Ti1 C23 2.3439(17) yes
Ti1 C24 2.3666(17) yes
Ti1 C25 2.5421(17) yes
Si1 C3 1.8938(18) yes
Si1 C20 1.8647(18) yes
Si1 C21 1.8667(19) yes
Si1 C24 1.8896(17) yes
O1 C9 1.366(2) yes
O1 C11 1.431(2) yes
O2 C30 1.364(2) yes
O2 C32 1.433(2) yes
C1 C2 1.410(2) no
C1 C5 1.413(2) no
C2 C3 1.449(2) no
C2 C10 1.508(2) no
C3 C4 1.449(2) no
C4 C5 1.441(2) no
C4 C9 1.426(2) no
C5 C6 1.427(2) no
C6 C7 1.373(2) no
C6 C12 1.483(2) no
C7 C8 1.413(2) no
C8 C9 1.370(2) no
C12 C13 1.398(2) no
C12 C17 1.394(2) no
C13 C14 1.391(2) no
C14 C15 1.394(3) no
C14 C18 1.511(3) no
C15 C16 1.395(3) no
C16 C17 1.390(2) no
C16 C19 1.510(3) no
C22 C23 1.407(2) no
C22 C26 1.414(2) no
C23 C24 1.447(2) no
C23 C31 1.506(2) no
C24 C25 1.446(2) no
C25 C26 1.441(2) no
C25 C30 1.433(2) no
C26 C27 1.423(2) no
C27 C28 1.372(3) no
C27 C33 1.488(3) no
C28 C29 1.418(3) no
C29 C30 1.366(3) no
C33 C34 1.399(2) no
C33 C38 1.396(3) no
C34 C35 1.388(3) no
C35 C36 1.387(3) no
C35 C39 1.507(3) no
C36 C37 1.392(3) no
C37 C38 1.394(3) no
C37 C40 1.508(3) no
C1 H1 1.0000 no
C7 H7 0.9500 no
C8 H8 0.9500 no
C10 H10A 0.9800 no
C10 H10B 0.9800 no
C10 H10C 0.9800 no
C11 H11A 0.9800 no
C11 H11B 0.9800 no
C11 H11C 0.9800 no
C13 H13 0.9500 no
C15 H15 0.9500 no
C17 H17 0.9500 no
C18 H18A 0.9800 no
C18 H18B 0.9800 no
C18 H18C 0.9800 no
C19 H19A 0.9800 no
C19 H19B 0.9800 no
C19 H19C 0.9800 no
C20 H20A 0.9800 no
C20 H20B 0.9800 no
C20 H20C 0.9800 no
C21 H21A 0.9800 no
C21 H21B 0.9800 no
C21 H21C 0.9800 no
C22 H22 1.0000 no
C28 H28 0.9500 no
C29 H29 0.9500 no
C31 H31A 0.9800 no
C31 H31B 0.9800 no
C31 H31C 0.9800 no
C32 H32A 0.9800 no
C32 H32B 0.9800 no
C32 H32C 0.9800 no
C34 H34 0.9500 no
C36 H36 0.9500 no
C38 H38 0.9500 no
C39 H39A 0.9800 no
C39 H39B 0.9800 no
C39 H39C 0.9800 no
C40 H40A 0.9800 no
C40 H40B 0.9800 no
C40 H40C 0.9800 no

loop_
_geom_torsion_atom_site_label_1
_geom_torsion_atom_site_label_2
_geom_torsion_atom_site_label_3
_geom_torsion_atom_site_label_4
_geom_torsion
_geom_torsion_publ_flag
Cl1 Ti1 C1 C2 -159.68(9) no
Cl1 Ti1 C1 C5 -45.16(10) no
Cl2 Ti1 C1 C2 102.97(10) no
Cl2 Ti1 C1 C5 -142.50(10) no
C2 Ti1 C1 C5 114.53(15) no
C3 Ti1 C1 C2 -38.78(10) no
C3 Ti1 C1 C5 75.74(11) no
C23 Ti1 C1 C2 -53.91(15) no
C23 Ti1 C1 C5 60.62(15) no
C24 Ti1 C1 C2 -13.68(12) no
C24 Ti1 C1 C5 100.85(11) no
C25 Ti1 C1 C2 27.95(12) no
C25 Ti1 C1 C5 142.47(10) no
Cl1 Ti1 C2 C1 27.36(12) no
Cl1 Ti1 C2 C3 -87.40(10) no
Cl1 Ti1 C2 C10 146.25(11) no
Cl2 Ti1 C2 C1 -73.21(9) no
Cl2 Ti1 C2 C3 172.02(9) no
Cl2 Ti1 C2 C10 45.67(13) no
C1 Ti1 C2 C3 -114.76(14) no
C1 Ti1 C2 C10 118.89(18) no
C3 Ti1 C2 C1 114.76(14) no
C3 Ti1 C2 C10 -126.35(17) no
C22 Ti1 C2 C1 178.08(10) no
C22 Ti1 C2 C3 63.32(14) no
C22 Ti1 C2 C10 -63.03(18) no
C23 Ti1 C2 C1 148.48(10) no
C23 Ti1 C2 C3 33.72(11) no
C23 Ti1 C2 C10 -92.64(14) no
C24 Ti1 C2 C1 168.58(10) no
C24 Ti1 C2 C3 53.82(10) no
C24 Ti1 C2 C10 -72.53(13) no
C25 Ti1 C2 C1 -157.89(10) no
C25 Ti1 C2 C3 87.35(10) no
C25 Ti1 C2 C10 -39.01(13) no
Cl1 Ti1 C3 Si1 -120.68(5) no
Cl1 Ti1 C3 C2 119.38(9) no
Cl1 Ti1 C3 C4 9.48(11) no
Cl2 Ti1 C3 Si1 110.37(6) no
Cl2 Ti1 C3 C2 -9.57(11) no
Cl2 Ti1 C3 C4 -119.48(9) no
C1 Ti1 C3 Si1 157.13(9) no
C1 Ti1 C3 C2 37.20(9) no
C1 Ti1 C3 C4 -72.71(10) no
C2 Ti1 C3 Si1 119.94(12) no
C2 Ti1 C3 C4 -109.91(14) no
C22 Ti1 C3 Si1 -24.40(10) no
C22 Ti1 C3 C2 -144.34(9) no
C22 Ti1 C3 C4 105.76(10) no
C23 Ti1 C3 Si1 -31.29(7) no
C23 Ti1 C3 C2 -151.22(10) no
C23 Ti1 C3 C4 98.87(10) no
C24 Ti1 C3 Si1 -0.59(6) no
C24 Ti1 C3 C2 -120.52(10) no
C24 Ti1 C3 C4 129.57(11) no
C25 Ti1 C3 Si1 24.45(7) no
C25 Ti1 C3 C2 -95.48(10) no
C25 Ti1 C3 C4 154.61(10) no
Cl1 Ti1 C22 C23 107.76(10) no
Cl1 Ti1 C22 C26 -136.51(10) no
Cl2 Ti1 C22 C23 -155.23(9) no
Cl2 Ti1 C22 C26 -39.50(10) no
C2 Ti1 C22 C23 -50.47(15) no
C2 Ti1 C22 C26 65.26(15) no
C3 Ti1 C22 C23 -12.46(12) no
C3 Ti1 C22 C26 103.27(11) no
C23 Ti1 C22 C26 115.73(15) no
C24 Ti1 C22 C23 -39.16(10) no
C24 Ti1 C22 C26 76.56(11) no
C25 Ti1 C22 C23 -80.43(11) no
C25 Ti1 C22 C26 35.29(10) no
Cl1 Ti1 C23 C22 -68.92(10) no
Cl1 Ti1 C23 C24 176.51(9) no
Cl1 Ti1 C23 C31 50.32(12) no
Cl2 Ti1 C23 C22 33.24(12) no
Cl2 Ti1 C23 C24 -81.33(10) no
Cl2 Ti1 C23 C31 152.48(10) no
C1 Ti1 C23 C22 -177.78(10) no
C1 Ti1 C23 C24 67.65(14) no
C1 Ti1 C23 C31 -58.54(17) no
C2 Ti1 C23 C22 150.58(10) no
C2 Ti1 C23 C24 36.01(11) no
C2 Ti1 C23 C31 -90.18(13) no
C3 Ti1 C23 C22 169.47(10) no
C3 Ti1 C23 C24 54.90(10) no
C3 Ti1 C23 C31 -71.28(13) no
C22 Ti1 C23 C24 -114.57(14) no
C22 Ti1 C23 C31 119.24(17) no
C24 Ti1 C23 C22 114.57(14) no
C24 Ti1 C23 C31 -126.19(17) no
C25 Ti1 C23 C22 75.11(10) no
C25 Ti1 C23 C24 -39.46(9) no
C25 Ti1 C23 C31 -165.65(15) no
Cl1 Ti1 C24 Si1 115.47(6) no
Cl1 Ti1 C24 C23 -4.30(11) no
Cl1 Ti1 C24 C25 -114.19(9) no
Cl2 Ti1 C24 Si1 -117.29(6) no
Cl2 Ti1 C24 C23 122.94(9) no
Cl2 Ti1 C24 C25 13.05(11) no
C1 Ti1 C24 Si1 -21.93(10) no
C1 Ti1 C24 C23 -141.70(9) no
C1 Ti1 C24 C25 108.41(10) no
C2 Ti1 C24 Si1 -29.58(7) no
C2 Ti1 C24 C23 -149.35(10) no
C2 Ti1 C24 C25 100.76(10) no
C3 Ti1 C24 Si1 0.59(6) no
C3 Ti1 C24 C23 -119.18(10) no
C3 Ti1 C24 C25 130.93(11) no
C22 Ti1 C24 Si1 156.64(10) no
C22 Ti1 C24 C23 36.87(9) no
C22 Ti1 C24 C25 -73.02(10) no
C23 Ti1 C24 Si1 119.77(12) no
C23 Ti1 C24 C25 -109.89(14) no
C25 Ti1 C24 Si1 -130.34(13) no
C25 Ti1 C24 C23 109.89(14) no
Cl1 Ti1 C25 C24 93.89(10) no
Cl1 Ti1 C25 C26 -24.05(12) no
Cl1 Ti1 C25 C30 -139.96(13) no
Cl2 Ti1 C25 C24 -168.47(10) no
Cl2 Ti1 C25 C26 73.59(9) no
Cl2 Ti1 C25 C30 -42.33(14) no
C1 Ti1 C25 C24 -96.23(11) no
C1 Ti1 C25 C26 145.83(10) no
C1 Ti1 C25 C30 29.92(17) no
C2 Ti1 C25 C24 -80.85(10) no
C2 Ti1 C25 C26 161.21(10) no
C2 Ti1 C25 C30 45.30(15) no
C3 Ti1 C25 C24 -45.15(10) no
C3 Ti1 C25 C26 -163.09(10) no
C3 Ti1 C25 C30 81.00(15) no
C22 Ti1 C25 C24 83.05(11) no
C22 Ti1 C25 C26 -34.89(10) no
C22 Ti1 C25 C30 -150.80(17) no
C23 Ti1 C25 C24 41.62(10) no
C23 Ti1 C25 C26 -76.32(11) no
C23 Ti1 C25 C30 167.77(17) no
C24 Ti1 C25 C26 -117.94(14) no
C24 Ti1 C25 C30 126.15(19) no
C20 Si1 C3 Ti1 115.03(8) no
C20 Si1 C3 C2 -172.64(13) no
C20 Si1 C3 C4 30.4(2) no
C21 Si1 C3 Ti1 -123.40(8) no
C21 Si1 C3 C2 -51.07(16) no
C21 Si1 C3 C4 151.93(16) no
C24 Si1 C3 Ti1 0.69(7) no
C24 Si1 C3 C2 73.02(14) no
C24 Si1 C3 C4 -83.98(17) no
C3 Si1 C24 Ti1 -0.70(7) no
C3 Si1 C24 C23 73.28(15) no
C3 Si1 C24 C25 -85.54(17) no
C20 Si1 C24 Ti1 -126.10(8) no
C20 Si1 C24 C23 -52.12(16) no
C20 Si1 C24 C25 149.06(16) no
C21 Si1 C24 Ti1 115.96(9) no
C21 Si1 C24 C23 -170.06(13) no
C21 Si1 C24 C25 31.1(2) no
C11 O1 C9 C4 -178.78(14) no
C11 O1 C9 C8 -1.8(2) no
C32 O2 C30 C25 177.38(15) no
C32 O2 C30 C29 -5.4(2) no
Ti1 C1 C2 C3 67.57(12) no
Ti1 C1 C2 C10 -115.49(16) no
C5 C1 C2 Ti1 -72.74(12) no
C5 C1 C2 C3 -5.18(19) no
C5 C1 C2 C10 171.77(15) no
Ti1 C1 C5 C4 -60.30(12) no
Ti1 C1 C5 C6 119.23(19) no
C2 C1 C5 C4 3.98(19) no
C2 C1 C5 C6 -176.49(17) no
Ti1 C2 C3 Si1 -88.72(11) no
Ti1 C2 C3 C4 73.47(11) no
C1 C2 C3 Ti1 -69.32(12) no
C1 C2 C3 Si1 -158.04(12) no
C1 C2 C3 C4 4.15(18) no
C10 C2 C3 Ti1 114.03(18) no
C10 C2 C3 Si1 25.3(2) no
C10 C2 C3 C4 -172.49(16) no
Ti1 C3 C4 C5 64.66(12) no
Ti1 C3 C4 C9 -121.45(19) no
Si1 C3 C4 C5 158.05(14) no
Si1 C3 C4 C9 -28.1(3) no
C2 C3 C4 C5 -1.69(18) no
C2 C3 C4 C9 172.20(18) no
C3 C4 C5 C1 -1.34(19) no
C3 C4 C5 C6 179.08(15) no
C9 C4 C5 C1 -176.21(15) no
C9 C4 C5 C6 4.2(2) no
C3 C4 C9 O1 -0.8(3) no
C3 C4 C9 C8 -177.86(17) no
C5 C4 C9 O1 172.72(14) no
C5 C4 C9 C8 -4.4(2) no
C1 C5 C6 C7 179.07(17) no
C1 C5 C6 C12 -1.3(3) no
C4 C5 C6 C7 -1.5(2) no
C4 C5 C6 C12 178.17(16) no
C5 C6 C7 C8 -1.2(3) no
C12 C6 C7 C8 179.20(16) no
C5 C6 C12 C13 45.9(2) no
C5 C6 C12 C17 -136.84(17) no
C7 C6 C12 C13 -134.52(18) no
C7 C6 C12 C17 42.8(2) no
C6 C7 C8 C9 0.9(3) no
C7 C8 C9 O1 -174.86(15) no
C7 C8 C9 C4 2.0(3) no
C6 C12 C13 C14 176.69(16) no
C17 C12 C13 C14 -0.7(3) no
C6 C12 C17 C16 -178.96(16) no
C13 C12 C17 C16 -1.6(3) no
C12 C13 C14 C15 2.6(3) no
C12 C13 C14 C18 -174.69(16) no
C13 C14 C15 C16 -2.4(3) no
C18 C14 C15 C16 174.86(16) no
C14 C15 C16 C17 0.3(3) no
C14 C15 C16 C19 178.99(16) no
C15 C16 C17 C12 1.7(3) no
C19 C16 C17 C12 -176.99(16) no
Ti1 C22 C23 C24 67.18(12) no
Ti1 C22 C23 C31 -116.32(16) no
C26 C22 C23 Ti1 -70.26(13) no
C26 C22 C23 C24 -3.1(2) no
C26 C22 C23 C31 173.42(15) no
Ti1 C22 C26 C25 -59.62(12) no
Ti1 C22 C26 C27 122.45(19) no
C23 C22 C26 C25 2.44(19) no
C23 C22 C26 C27 -175.49(18) no
Ti1 C23 C24 Si1 -90.34(11) no
Ti1 C23 C24 C25 73.30(11) no
C22 C23 C24 Ti1 -70.89(12) no
C22 C23 C24 Si1 -161.23(12) no
C22 C23 C24 C25 2.41(19) no
C31 C23 C24 Ti1 112.99(18) no
C31 C23 C24 Si1 22.7(2) no
C31 C23 C24 C25 -173.71(17) no
Ti1 C24 C25 C26 66.33(12) no
Ti1 C24 C25 C30 -118.74(19) no
Si1 C24 C25 Ti1 94.12(15) no
Si1 C24 C25 C26 160.44(14) no
Si1 C24 C25 C30 -24.6(3) no
C23 C24 C25 Ti1 -67.22(11) no
C23 C24 C25 C26 -0.90(19) no
C23 C24 C25 C30 174.04(18) no
Ti1 C25 C26 C22 58.23(12) no
Ti1 C25 C26 C27 -123.61(16) no
C24 C25 C26 C22 -0.91(19) no
C24 C25 C26 C27 177.25(16) no
C30 C25 C26 C22 -176.67(15) no
C30 C25 C26 C27 1.5(2) no
Ti1 C25 C30 O2 -89.66(17) no
Ti1 C25 C30 C29 92.90(19) no
C24 C25 C30 O2 0.3(3) no
C24 C25 C30 C29 -177.14(18) no
C26 C25 C30 O2 174.90(15) no
C26 C25 C30 C29 -2.6(2) no
C22 C26 C27 C28 178.12(18) no
C22 C26 C27 C33 0.7(3) no
C25 C26 C27 C28 0.5(3) no
C25 C26 C27 C33 -177.01(16) no
C26 C27 C28 C29 -1.4(3) no
C33 C27 C28 C29 176.07(17) no
C26 C27 C33 C34 129.72(18) no
C26 C27 C33 C38 -51.2(2) no
C28 C27 C33 C34 -47.7(2) no
C28 C27 C33 C38 131.44(19) no
C27 C28 C29 C30 0.4(3) no
C28 C29 C30 O2 -175.48(16) no
C28 C29 C30 C25 1.7(3) no
C27 C33 C34 C35 179.53(17) no
C38 C33 C34 C35 0.4(3) no
C27 C33 C38 C37 -178.53(17) no
C34 C33 C38 C37 0.6(3) no
C33 C34 C35 C36 -0.5(3) no
C33 C34 C35 C39 -179.54(18) no
C34 C35 C36 C37 -0.5(3) no
C39 C35 C36 C37 178.60(19) no
C35 C36 C37 C38 1.4(3) no
C35 C36 C37 C40 -177.67(18) no
C36 C37 C38 C33 -1.5(3) no
C40 C37 C38 C33 177.63(17) no
